data_1510543
loop_
_publ_author_name
'Schubert, K.'
'Stolz, E.'

_publ_section_title
;
 Strukturuntersuchungen in einigen T(4)-B(1) homologen und quasihomologen
 Systemen
;
_journal_name_full 'Zeitschrift fuer Metallkunde'
_journal_page_first 433
_journal_page_last 555
_journal_volume 53
_journal_year 1962
_chemical_formula_sum 'Au4 Zr'
_space_group_IT_number 62
_symmetry_space_group_name_Hall '-P 2ac 2n'
_symmetry_space_group_name_H-M 'P n m a'
_cell_angle_alpha 90
_cell_angle_beta 90
_cell_angle_gamma 90
_cell_formula_units_Z 4
_cell_length_a 5.006
_cell_length_b 4.445
_cell_length_c 14.294
_cell_volume 318.065
_citation_journal_id_ASTM ZEMTAE
_cod_data_source_file gold_646.cif
_cod_data_source_block Au4Zr1
_cod_original_cell_volume 318.0654
_cod_original_formula_sum 'Au4 Zr1'
_cod_database_code 1510543

loop_
_symmetry_equiv_pos_as_xyz
x,y,z
-x+1/2,-y,z+1/2
x+1/2,-y+1/2,-z+1/2
-x,y+1/2,-z
-x,-y,-z
x-1/2,y,-z-1/2
-x-1/2,y-1/2,z-1/2
x,-y-1/2,z

loop_
_atom_site_label
_atom_site_type_symbol
_atom_site_fract_x
_atom_site_fract_y
_atom_site_fract_z
_atom_site_occupancy
_atom_site_U_iso_or_equiv
Au3 Au 0.167 0.25 0.6 1 0.0
Au1 Au 0.167 0.25 0 1 0.0
Au2 Au 0.167 0.25 0.2 1 0.0
Zr1 Zr 0.667 0.25 0.4 1 0.0
Au4 Au 0.667 0.25 0.8 1 0.0
